data_4511672
loop_
_publ_author_name
'Croitor, Lilia'
'Coropceanu, Eduard B.'
'Masunov, Art\"em E.'
'Rivera-Jacquez, Hector J.'
'Siminel, Anatolii V.'
'Zelentsov, Vyacheslav I.'
'Datsko, Tatiana Ya.'
'Fonari, Marina S.'

_publ_section_title
;
 Polymeric Luminescent Zn(II) and Cd(II) Dicarboxylates Decorated by Oxime
 Ligands: Tuning the Dimensionality and Adsorption Capacity
;
_journal_issue 8
_journal_name_full 'Crystal Growth &amp; Design'
_journal_page_first 3935
_journal_paper_doi 10.1021/cg5005402
_journal_volume 14
_journal_year 2014
_chemical_formula_moiety 'C32 H32 N8 O12 Zn2, 2(H2 O)'
_chemical_formula_sum 'C32 H36 N8 O14 Zn2'
_chemical_formula_weight 887.43
_chemical_name_systematic
; 
 ? 
;
_space_group_IT_number 2
_symmetry_cell_setting triclinic
_symmetry_space_group_name_Hall '-P 1'
_symmetry_space_group_name_H-M 'P -1'
_atom_sites_solution_hydrogens geom
_atom_sites_solution_primary direct
_atom_sites_solution_secondary difmap
_audit_creation_method
;
CrysAlisPro, Oxford Diffraction Ltd.,
Version 1.171.35.21b (release 03-02-2012 CrysAlis171 .NET)
(compiled Feb  3 2012,10:37:01)
;
_cell_angle_alpha 79.665(6)
_cell_angle_beta 82.116(6)
_cell_angle_gamma 87.581(6)
_cell_formula_units_Z 1
_cell_length_a 9.5986(7)
_cell_length_b 9.6754(7)
_cell_length_c 10.1798(7)
_cell_measurement_reflns_used 1377
_cell_measurement_temperature 293(2)
_cell_measurement_theta_max 28.8929
_cell_measurement_theta_min 2.9952
_cell_volume 921.12(12)
_computing_cell_refinement
;
CrysAlisPro, Agilent Technologies,
Version 1.171.35.21b (release 03-02-2012 CrysAlis171 .NET)
(compiled Feb  3 2012,10:37:01)
;
_computing_data_collection
;
CrysAlisPro, Agilent Technologies,
Version 1.171.35.21b (release 03-02-2012 CrysAlis171 .NET)
(compiled Feb  3 2012,10:37:01)
;
_computing_data_reduction
;
CrysAlisPro, Agilent Technologies,
Version 1.171.35.21b (release 03-02-2012 CrysAlis171 .NET)
(compiled Feb  3 2012,10:37:01)
;
_computing_structure_refinement 'SHELXL-97 (Sheldrick, 2008)'
_computing_structure_solution 'SHELXS-97 (Sheldrick, 2008)'
_diffrn_ambient_temperature 293(2)
_diffrn_measured_fraction_theta_full 0.988
_diffrn_measured_fraction_theta_max 0.988
_diffrn_measurement_device_type 'Xcalibur, Eos'
_diffrn_measurement_method '\w scans'
_diffrn_radiation_monochromator graphite
_diffrn_radiation_source 'fine-focus sealed tube'
_diffrn_radiation_type MoK\a
_diffrn_radiation_wavelength 0.71073
_diffrn_reflns_av_R_equivalents 0.0286
_diffrn_reflns_av_sigmaI/netI 0.0700
_diffrn_reflns_limit_h_max 11
_diffrn_reflns_limit_h_min -11
_diffrn_reflns_limit_k_max 11
_diffrn_reflns_limit_k_min -11
_diffrn_reflns_limit_l_max 9
_diffrn_reflns_limit_l_min -12
_diffrn_reflns_number 4892
_diffrn_reflns_theta_full 26.00
_diffrn_reflns_theta_max 26.00
_diffrn_reflns_theta_min 3.00
_exptl_absorpt_coefficient_mu 1.381
_exptl_absorpt_correction_T_max 1.00000
_exptl_absorpt_correction_T_min 0.79364
_exptl_absorpt_correction_type multi-scan
_exptl_absorpt_process_details
;
CrysAlisPro, Agilent Technologies,
Version 1.171.35.21b (release 03-02-2012 CrysAlis171 .NET)
(compiled Feb  3 2012,10:37:01)
Empirical absorption correction using spherical harmonics,
 implemented in SCALE3 ABSPACK scaling algorithm.
;
_exptl_crystal_colour colorless
_exptl_crystal_density_diffrn 1.600
_exptl_crystal_density_method 'not measured'
_exptl_crystal_description prism
_exptl_crystal_F_000 456
_exptl_crystal_size_max 0.40
_exptl_crystal_size_mid 0.12
_exptl_crystal_size_min 0.07
_refine_diff_density_max 0.312
_refine_diff_density_min -0.362
_refine_diff_density_rms 0.072
_refine_ls_extinction_method none
_refine_ls_goodness_of_fit_ref 0.999
_refine_ls_hydrogen_treatment mixed
_refine_ls_matrix_type full
_refine_ls_number_parameters 261
_refine_ls_number_reflns 3570
_refine_ls_number_restraints 3
_refine_ls_restrained_S_all 0.998
_refine_ls_R_factor_all 0.0671
_refine_ls_R_factor_gt 0.0464
_refine_ls_shift/su_max 0.000
_refine_ls_shift/su_mean 0.000
_refine_ls_structure_factor_coef Fsqd
_refine_ls_weighting_details 'calc w=1/[\s^2^(Fo^2^)+(0.0297P)^2^+0.0753P] where P=(Fo^2^+2Fc^2^)/3'
_refine_ls_weighting_scheme calc
_refine_ls_wR_factor_gt 0.0836
_refine_ls_wR_factor_ref 0.0956
_reflns_number_gt 2762
_reflns_number_total 3570
_reflns_threshold_expression >2sigma(I)
_cod_data_source_file cg5005402_si_002.cif
_cod_data_source_block comp_1
_cod_depositor_comments 'Adding full bibliography for 4511672--4511682.cif.'
_cod_original_cell_volume 921.12(11)
_cod_original_sg_symbol_H-M P-1
_cod_database_code 4511672

loop_
_symmetry_equiv_pos_as_xyz
'x, y, z'
'-x, -y, -z'

loop_
_atom_site_label
_atom_site_type_symbol
_atom_site_fract_x
_atom_site_fract_y
_atom_site_fract_z
_atom_site_U_iso_or_equiv
_atom_site_adp_type
_atom_site_occupancy
_atom_site_symmetry_multiplicity
_atom_site_calc_flag
_atom_site_refinement_flags
Zn1 Zn 0.21893(4) 0.14933(4) 0.16657(4) 0.03509(14) Uani 1 1 d .
O1 O -0.0643(3) 0.0635(3) 0.3552(3) 0.0581(8) Uani 1 1 d .
H1 H -0.0560 0.0073 0.3031 0.087 Uiso 1 1 calc R
O2 O 0.4483(3) 0.2899(3) -0.0718(2) 0.0621(8) Uani 1 1 d .
H2 H 0.3758 0.3315 -0.0915 0.093 Uiso 1 1 calc R
O3 O 0.1819(2) -0.0341(2) 0.1023(2) 0.0444(6) Uani 1 1 d .
O4 O 0.0063(3) -0.1415(3) 0.2445(3) 0.0644(8) Uani 1 1 d .
O5 O -0.0933(3) -0.2598(3) -0.0391(2) 0.0496(7) Uani 1 1 d .
O6 O -0.2151(3) -0.3972(3) 0.1314(3) 0.0710(9) Uani 1 1 d .
N1 N 0.0519(3) 0.1452(3) 0.3316(3) 0.0377(7) Uani 1 1 d .
N2 N 0.2604(3) 0.3283(3) 0.2741(3) 0.0357(7) Uani 1 1 d .
N3 N 0.4185(3) 0.1941(3) 0.0444(3) 0.0417(7) Uani 1 1 d .
N4 N 0.3760(3) 0.0206(3) 0.2801(3) 0.0364(7) Uani 1 1 d .
C1 C 0.0498(4) 0.2367(4) 0.4077(3) 0.0422(9) Uani 1 1 d .
H1A H -0.0245 0.2420 0.4758 0.051 Uiso 1 1 calc R
C2 C 0.1673(3) 0.3332(3) 0.3851(3) 0.0350(8) Uani 1 1 d .
C3 C 0.1804(4) 0.4247(4) 0.4723(4) 0.0463(9) Uani 1 1 d .
H3 H 0.1142 0.4258 0.5479 0.056 Uiso 1 1 calc R
C4 C 0.2919(4) 0.5136(4) 0.4460(4) 0.0562(11) Uani 1 1 d .
H4 H 0.3028 0.5761 0.5032 0.067 Uiso 1 1 calc R
C5 C 0.3868(4) 0.5087(4) 0.3341(4) 0.0573(11) Uani 1 1 d .
H5 H 0.4633 0.5682 0.3140 0.069 Uiso 1 1 calc R
C6 C 0.3682(4) 0.4148(4) 0.2511(4) 0.0481(10) Uani 1 1 d .
H6 H 0.4341 0.4121 0.1756 0.058 Uiso 1 1 calc R
C7 C 0.5237(4) 0.1233(4) 0.0834(4) 0.0510(10) Uani 1 1 d .
H7 H 0.6115 0.1341 0.0317 0.061 Uiso 1 1 calc R
C8 C 0.5056(3) 0.0253(4) 0.2097(4) 0.0421(9) Uani 1 1 d .
C9 C 0.6148(4) -0.0578(4) 0.2550(5) 0.0582(11) Uani 1 1 d .
H9 H 0.7035 -0.0527 0.2046 0.070 Uiso 1 1 calc R
C10 C 0.5912(5) -0.1478(5) 0.3747(5) 0.0708(14) Uani 1 1 d .
H10 H 0.6638 -0.2055 0.4065 0.085 Uiso 1 1 calc R
C11 C 0.4606(5) -0.1530(4) 0.4477(4) 0.0626(12) Uani 1 1 d .
H11 H 0.4433 -0.2125 0.5305 0.075 Uiso 1 1 calc R
C12 C 0.3551(4) -0.0681(4) 0.3962(4) 0.0476(10) Uani 1 1 d .
H12 H 0.2655 -0.0733 0.4447 0.057 Uiso 1 1 calc R
C13 C 0.1066(4) -0.1380(4) 0.1509(3) 0.0390(8) Uani 1 1 d .
C14 C 0.1419(3) -0.2702(4) 0.0932(4) 0.0424(9) Uani 1 1 d .
H14A H 0.2292 -0.3100 0.1227 0.051 Uiso 1 1 calc R
H14B H 0.1577 -0.2454 -0.0043 0.051 Uiso 1 1 calc R
C15 C 0.0302(4) -0.3818(4) 0.1321(4) 0.0454(9) Uani 1 1 d .
H15A H 0.0688 -0.4681 0.1047 0.054 Uiso 1 1 calc R
H15B H 0.0077 -0.4001 0.2294 0.054 Uiso 1 1 calc R
C16 C -0.1038(4) -0.3433(4) 0.0708(4) 0.0417(9) Uani 1 1 d .
O1W O 0.7371(4) 0.3263(5) 0.2742(4) 0.0958(12) Uani 1 1 d D
H1W1 H 0.755(6) 0.410(3) 0.230(5) 0.15(3) Uiso 1 1 d D
H2W1 H 0.798(4) 0.264(3) 0.257(5) 0.11(2) Uiso 1 1 d D

loop_
_atom_site_aniso_label
_atom_site_aniso_U_11
_atom_site_aniso_U_22
_atom_site_aniso_U_33
_atom_site_aniso_U_23
_atom_site_aniso_U_13
_atom_site_aniso_U_12
Zn1 0.0306(2) 0.0409(3) 0.0318(2) -0.00595(18) 0.00207(16) -0.00107(17)
O1 0.0434(15) 0.0655(18) 0.0689(18) -0.0366(15) 0.0185(13) -0.0197(14)
O2 0.0538(17) 0.073(2) 0.0467(16) 0.0125(15) 0.0101(13) -0.0100(15)
O3 0.0427(15) 0.0435(15) 0.0478(15) -0.0142(12) 0.0016(12) -0.0065(12)
O4 0.0683(19) 0.0575(18) 0.0660(19) -0.0291(15) 0.0262(16) -0.0211(15)
O5 0.0511(16) 0.0567(17) 0.0399(15) -0.0006(13) -0.0134(12) 0.0037(13)
O6 0.0552(18) 0.065(2) 0.079(2) 0.0234(16) -0.0062(16) -0.0084(15)
N1 0.0321(16) 0.0416(18) 0.0390(17) -0.0110(15) 0.0019(13) -0.0021(13)
N2 0.0363(16) 0.0372(17) 0.0330(16) -0.0054(13) -0.0028(13) -0.0016(13)
N3 0.0414(18) 0.0454(19) 0.0343(17) -0.0040(15) 0.0066(14) -0.0070(15)
N4 0.0360(16) 0.0354(17) 0.0380(16) -0.0055(14) -0.0052(13) -0.0047(13)
C1 0.039(2) 0.048(2) 0.038(2) -0.0133(18) 0.0064(16) -0.0004(17)
C2 0.0364(19) 0.035(2) 0.0343(19) -0.0083(16) -0.0058(15) 0.0054(15)
C3 0.055(2) 0.043(2) 0.042(2) -0.0161(19) -0.0029(18) 0.0041(19)
C4 0.075(3) 0.046(2) 0.054(3) -0.020(2) -0.011(2) -0.008(2)
C5 0.065(3) 0.051(3) 0.059(3) -0.014(2) -0.006(2) -0.020(2)
C6 0.049(2) 0.052(2) 0.043(2) -0.012(2) 0.0009(18) -0.0131(19)
C7 0.033(2) 0.069(3) 0.049(2) -0.013(2) 0.0105(18) -0.005(2)
C8 0.034(2) 0.046(2) 0.050(2) -0.0184(19) -0.0061(17) 0.0036(17)
C9 0.045(2) 0.064(3) 0.071(3) -0.021(3) -0.020(2) 0.012(2)
C10 0.075(3) 0.052(3) 0.097(4) -0.020(3) -0.051(3) 0.019(3)
C11 0.090(4) 0.041(3) 0.063(3) -0.007(2) -0.038(3) -0.004(2)
C12 0.054(2) 0.043(2) 0.046(2) -0.0036(19) -0.0087(19) -0.0103(19)
C13 0.038(2) 0.046(2) 0.036(2) -0.0111(18) -0.0103(16) 0.0008(17)
C14 0.043(2) 0.043(2) 0.044(2) -0.0133(18) -0.0117(17) 0.0084(17)
C15 0.063(2) 0.039(2) 0.038(2) -0.0123(17) -0.0146(18) 0.0078(19)
C16 0.056(2) 0.032(2) 0.039(2) -0.0079(17) -0.0095(18) 0.0015(18)
O1W 0.112(3) 0.070(3) 0.088(3) 0.005(2) 0.012(2) 0.017(3)

loop_
_atom_type_symbol
_atom_type_description
_atom_type_scat_dispersion_real
_atom_type_scat_dispersion_imag
_atom_type_scat_source
C C 0.0033 0.0016 'International Tables Vol C Tables 4.2.6.8 and 6.1.1.4'
H H 0.0000 0.0000 'International Tables Vol C Tables 4.2.6.8 and 6.1.1.4'
N N 0.0061 0.0033 'International Tables Vol C Tables 4.2.6.8 and 6.1.1.4'
O O 0.0106 0.0060 'International Tables Vol C Tables 4.2.6.8 and 6.1.1.4'
Zn Zn 0.2839 1.4301 'International Tables Vol C Tables 4.2.6.8 and 6.1.1.4'

loop_
_geom_angle_atom_site_label_1
_geom_angle_atom_site_label_2
_geom_angle_atom_site_label_3
_geom_angle
_geom_angle_site_symmetry_1
_geom_angle_site_symmetry_3
O5 Zn1 O3 91.17(10) 2 .
O5 Zn1 N3 98.48(11) 2 .
O3 Zn1 N3 97.17(10) . .
O5 Zn1 N1 90.28(10) 2 .
O3 Zn1 N1 100.48(10) . .
N3 Zn1 N1 160.12(11) . .
O5 Zn1 N4 171.70(10) 2 .
O3 Zn1 N4 84.86(10) . .
N3 Zn1 N4 74.85(11) . .
N1 Zn1 N4 97.60(10) . .
O5 Zn1 N2 97.03(10) 2 .
O3 Zn1 N2 169.91(9) . .
N3 Zn1 N2 87.46(10) . .
N1 Zn1 N2 73.71(10) . .
N4 Zn1 N2 87.73(10) . .
C13 O3 Zn1 134.0(2) . .
C16 O5 Zn1 139.3(2) . 2
C1 N1 O1 114.6(3) . .
C1 N1 Zn1 118.9(2) . .
O1 N1 Zn1 126.1(2) . .
C6 N2 C2 117.3(3) . .
C6 N2 Zn1 129.6(2) . .
C2 N2 Zn1 112.7(2) . .
C7 N3 O2 114.6(3) . .
C7 N3 Zn1 116.7(2) . .
O2 N3 Zn1 128.7(2) . .
C12 N4 C8 118.0(3) . .
C12 N4 Zn1 129.0(2) . .
C8 N4 Zn1 112.5(2) . .
N1 C1 C2 118.2(3) . .
N2 C2 C3 122.4(3) . .
N2 C2 C1 116.1(3) . .
C3 C2 C1 121.5(3) . .
C4 C3 C2 119.2(4) . .
C5 C4 C3 118.7(4) . .
C4 C5 C6 119.4(4) . .
N2 C6 C5 123.0(4) . .
N3 C7 C8 119.2(3) . .
N4 C8 C9 122.0(4) . .
N4 C8 C7 116.2(3) . .
C9 C8 C7 121.7(4) . .
C10 C9 C8 119.0(4) . .
C9 C10 C11 119.7(4) . .
C10 C11 C12 118.5(4) . .
N4 C12 C11 122.7(4) . .
O3 C13 O4 125.4(3) . .
O3 C13 C14 116.8(3) . .
O4 C13 C14 117.8(3) . .
C13 C14 C15 114.7(3) . .
C16 C15 C14 114.3(3) . .
O6 C16 O5 125.0(3) . .
O6 C16 C15 118.3(3) . .
O5 C16 C15 116.8(3) . .

loop_
_geom_bond_atom_site_label_1
_geom_bond_atom_site_label_2
_geom_bond_distance
_geom_bond_site_symmetry_2
Zn1 O5 2.026(2) 2
Zn1 O3 2.058(2) .
Zn1 N3 2.151(3) .
Zn1 N1 2.153(3) .
Zn1 N4 2.228(3) .
Zn1 N2 2.283(3) .
O1 N1 1.363(3) .
O2 N3 1.370(3) .
O3 C13 1.250(4) .
O4 C13 1.255(4) .
O5 C16 1.251(4) .
O5 Zn1 2.026(2) 2
O6 C16 1.243(4) .
N1 C1 1.275(4) .
N2 C6 1.328(4) .
N2 C2 1.348(4) .
N3 C7 1.265(4) .
N4 C12 1.327(4) .
N4 C8 1.346(4) .
C1 C2 1.461(4) .
C2 C3 1.382(4) .
C3 C4 1.370(5) .
C4 C5 1.363(5) .
C5 C6 1.379(5) .
C7 C8 1.449(5) .
C8 C9 1.373(5) .
C9 C10 1.362(6) .
C10 C11 1.365(6) .
C11 C12 1.377(5) .
C13 C14 1.509(5) .
C14 C15 1.516(4) .
C15 C16 1.509(5) .

loop_
_geom_hbond_atom_site_label_D
_geom_hbond_atom_site_label_H
_geom_hbond_atom_site_label_A
_geom_hbond_distance_DH
_geom_hbond_distance_HA
_geom_hbond_distance_DA
_geom_hbond_angle_DHA
_geom_hbond_site_symmetry_A
O1W H2W1 O1 0.852(18) 2.44(3) 3.171(5) 145(5) 1_655
O1W H1W1 O6 0.866(19) 1.964(19) 2.829(5) 177(5) 1_665
O2 H2 O6 0.82 1.72 2.532(4) 172.5 2
O1 H1 O4 0.82 1.71 2.479(4) 155.3 .
